data_7213517
loop_
_publ_author_name
'Moira Ambrosi'
'Andrei S. Batsanov'
'Neil R. Cameron'
'Benjamin G. Davis'
'Judith A. K. Howard'
'Rob Hunter'

_publ_section_title
;
 Influence of preparation procedure on polymer composition: synthesis and
 characterisation of polymethacrylates bearing \b-D-glucopyranoside and
 \b-D-galactopyranoside residues
;
_journal_issue 1
_journal_name_full 'Journal of the Chemical Society, Perkin Transactions 1'
_journal_page_first 45
_journal_page_last 52
_journal_paper_doi 10.1039/b108421f
_journal_year 2002
_chemical_absolute_configuration syn
_chemical_formula_sum 'C20 H28 O12'
_chemical_formula_weight 460.42
_chemical_melting_point 351.1(10)
_chemical_name_systematic ' 2-(tetra-2',3',4',6'-O-acetyl-\b-D-glucosyloxy)ethyl methacrylate   '
_chemical_optical_rotation '[\a]~D~^27.9^ = -12.8 (c 0.14, CHCl~3~)'
_space_group_IT_number 19
_symmetry_cell_setting orthorhombic
_symmetry_space_group_name_Hall 'P 2ac 2ab'
_symmetry_space_group_name_H-M 'P 21 21 21'
_atom_sites_solution_hydrogens difmap
_atom_sites_solution_primary direct
_atom_sites_solution_secondary difmap
_audit_creation_method SHELXL-97
_cell_angle_alpha 90.00
_cell_angle_beta 90.00
_cell_angle_gamma 90.00
_cell_formula_units_Z 4
_cell_length_a 8.442(2)
_cell_length_b 12.466(4)
_cell_length_c 21.904(7)
_cell_measurement_reflns_used 6028
_cell_measurement_temperature 100(2)
_cell_measurement_theta_max 29.0
_cell_measurement_theta_min 2.4
_cell_volume 2305.1(12)
_computing_cell_refinement 'Bruker SMART'
_computing_data_collection 'Bruker SMART'
_computing_data_reduction 'Bruker SHELXTL'
_computing_molecular_graphics 'Bruker SHELXTL'
_computing_publication_material 'Bruker SHELXTL'
_computing_structure_refinement 'SHELXL-97 (Sheldrick, 1997)'
_computing_structure_solution 'SHELXS-97 (Sheldrick, 1990)'
_diffrn_ambient_temperature 100(2)
_diffrn_detector_area_resol_mean 8
_diffrn_measured_fraction_theta_full 0.997
_diffrn_measured_fraction_theta_max 0.997
_diffrn_measurement_device_type 'SMART 1K CCD area detector'
_diffrn_measurement_method '\w scans'
_diffrn_radiation_monochromator graphite
_diffrn_radiation_source 'fine-focus sealed tube'
_diffrn_radiation_type MoK\a
_diffrn_radiation_wavelength 0.71073
_diffrn_reflns_av_R_equivalents 0.0479
_diffrn_reflns_av_sigmaI/netI 0.0255
_diffrn_reflns_limit_h_max 11
_diffrn_reflns_limit_h_min -11
_diffrn_reflns_limit_k_max 16
_diffrn_reflns_limit_k_min -16
_diffrn_reflns_limit_l_max 29
_diffrn_reflns_limit_l_min -27
_diffrn_reflns_number 28228
_diffrn_reflns_theta_full 29.00
_diffrn_reflns_theta_max 29.0
_diffrn_reflns_theta_min 1.86
_diffrn_standards_decay_% 0
_exptl_absorpt_coefficient_mu 0.111
_exptl_absorpt_correction_type none
_exptl_crystal_colour colourless
_exptl_crystal_density_diffrn 1.327
_exptl_crystal_density_method 'not measured'
_exptl_crystal_description plate
_exptl_crystal_F_000 976
_exptl_crystal_size_max 0.1
_exptl_crystal_size_mid 0.7
_exptl_crystal_size_min 1.2
_refine_diff_density_max 0.326
_refine_diff_density_min -0.192
_refine_diff_density_rms 0.040
_refine_ls_abs_structure_details 'Flack H D (1983), Acta Cryst. A39, 876-881'
_refine_ls_abs_structure_Flack -0.1(6)
_refine_ls_extinction_method none
_refine_ls_goodness_of_fit_ref 1.051
_refine_ls_hydrogen_treatment mixed
_refine_ls_matrix_type full
_refine_ls_number_parameters 307
_refine_ls_number_reflns 6082
_refine_ls_number_restraints 0
_refine_ls_restrained_S_all 1.051
_refine_ls_R_factor_all 0.0404
_refine_ls_R_factor_gt 0.0365
_refine_ls_shift/su_max 0.021
_refine_ls_shift/su_mean 0.000
_refine_ls_structure_factor_coef Fsqd
_refine_ls_weighting_details 'calc w=1/[\s^2^(Fo^2^)+(0.0506P)^2^+0.5225P] where P=(Fo^2^+2Fc^2^)/3'
_refine_ls_weighting_scheme calc
_refine_ls_wR_factor_gt 0.0938
_refine_ls_wR_factor_ref 0.0971
_reflns_Friedel_coverage 0.88
_reflns_number_gt 5679
_reflns_number_total 6082
_reflns_threshold_expression I>2\s(I)
_cod_data_source_file b108421fsup1.cif
_cod_data_source_block 1a
_cod_depositor_comments
;
The following automatic conversions were performed:

'_chemical_melting_point' value '77--79\% C' was changed to
'351.1(10)' - it was converted from degrees Celsius(C) to Kelvins(K),
the average value was taken and precision was
estimated.

'_symmetry_cell_setting' value 'Orthorhombic' changed to
'orthorhombic' according to
/home/saulius/struct/CIF-dictionaries/cif_core.dic dictionary named
'cif_core.dic' version 2.4.2 from 2011-04-26.

Automatic conversion script
Id: cif_fix_values 1891 2012-01-12 08:04:46Z andrius 
;
_cod_original_cell_volume 2305(1)
_cod_database_code 7213517

loop_
_symmetry_equiv_pos_as_xyz
'x, y, z'
'-x+1/2, -y, z+1/2'
'-x, y+1/2, -z+1/2'
'x+1/2, -y+1/2, -z'

loop_
_atom_site_label
_atom_site_type_symbol
_atom_site_fract_x
_atom_site_fract_y
_atom_site_fract_z
_atom_site_U_iso_or_equiv
_atom_site_adp_type
_atom_site_occupancy
_atom_site_symmetry_multiplicity
_atom_site_calc_flag
_atom_site_refinement_flags
O1 O 0.66194(11) 0.61041(8) 0.24748(5) 0.0240(2) Uani 1 1 d .
O2 O 0.39079(11) 0.54306(8) 0.18033(4) 0.02290(19) Uani 1 1 d .
O3 O 0.13277(11) 0.46898(7) 0.25450(4) 0.02124(19) Uani 1 1 d .
O4 O 0.08428(12) 0.60440(8) 0.35890(5) 0.0254(2) Uani 1 1 d .
O5 O 0.51166(11) 0.62381(7) 0.33364(4) 0.02194(19) Uani 1 1 d .
O6 O 0.42843(13) 0.56365(8) 0.45196(5) 0.0275(2) Uani 1 1 d .
O8 O 0.58951(13) 0.78650(8) 0.16365(5) 0.0266(2) Uani 1 1 d .
O9 O 0.59057(18) 0.71625(15) 0.06945(6) 0.0526(4) Uani 1 1 d .
O13 O 0.51326(16) 0.38315(9) 0.17123(5) 0.0382(3) Uani 1 1 d .
O15 O 0.01913(12) 0.57142(8) 0.18126(5) 0.0279(2) Uani 1 1 d .
O17 O 0.06004(16) 0.46759(13) 0.42588(7) 0.0486(3) Uani 1 1 d .
O19 O 0.4941(3) 0.64746(13) 0.53805(7) 0.0755(7) Uani 1 1 d .
C1 C 0.50882(15) 0.62774(10) 0.26854(6) 0.0205(2) Uani 1 1 d .
H1 H 0.4687 0.6989 0.2543 0.027 Uiso 1 1 d R
C2 C 0.40118(14) 0.53788(10) 0.24604(6) 0.0195(2) Uani 1 1 d .
H2 H 0.4422 0.4664 0.2594 0.025 Uiso 1 1 d R
C3 C 0.23506(14) 0.55721(10) 0.27095(6) 0.0187(2) Uani 1 1 d .
H3 H 0.1919 0.6250 0.2531 0.024 Uiso 1 1 d R
C4 C 0.23827(15) 0.56685(10) 0.34018(6) 0.0198(2) Uani 1 1 d .
H4 H 0.2632 0.4962 0.3595 0.026 Uiso 1 1 d R
C5 C 0.36050(15) 0.65185(10) 0.35870(6) 0.0209(2) Uani 1 1 d .
H5 H 0.3273 0.7223 0.3410 0.027 Uiso 1 1 d R
C6 C 0.38146(18) 0.66582(11) 0.42664(7) 0.0256(3) Uani 1 1 d .
H6A H 0.4638 0.7205 0.4349 0.033 Uiso 1 1 d R
H6B H 0.2810 0.6900 0.4454 0.033 Uiso 1 1 d R
C7 C 0.75315(15) 0.70757(11) 0.24041(6) 0.0228(3) Uani 1 1 d .
H7A H 0.8643 0.6941 0.2526 0.030 Uiso 1 1 d R
H7B H 0.7097 0.7641 0.2674 0.030 Uiso 1 1 d R
C8 C 0.74808(16) 0.74506(12) 0.17498(6) 0.0255(3) Uani 1 1 d .
H8A H 0.8278 0.8021 0.1682 0.033 Uiso 1 1 d R
H8B H 0.7714 0.6847 0.1470 0.033 Uiso 1 1 d R
C9 C 0.52095(19) 0.76140(13) 0.10982(6) 0.0313(3) Uani 1 1 d .
C10 C 0.3506(2) 0.79499(13) 0.10784(7) 0.0329(3) Uani 1 1 d .
C11 C 0.2820(2) 0.85410(15) 0.16094(9) 0.0401(4) Uani 1 1 d .
H111 H 0.1688 0.8668 0.1541 0.054(4) Uiso 1 1 d R
H112 H 0.3367 0.9230 0.1654 0.054(4) Uiso 1 1 d R
H113 H 0.2961 0.8117 0.1982 0.054(4) Uiso 1 1 d R
C12 C 0.2672(3) 0.76867(18) 0.05843(9) 0.0450(4) Uani 1 1 d .
H121 H 0.319(2) 0.7298(17) 0.0297(10) 0.034(5) Uiso 1 1 d .
H122 H 0.156(3) 0.789(2) 0.0541(11) 0.051(6) Uiso 1 1 d .
C13 C 0.44977(16) 0.45944(11) 0.14805(7) 0.0255(3) Uani 1 1 d .
C14 C 0.4250(3) 0.47516(16) 0.08088(8) 0.0427(4) Uani 1 1 d .
H141 H 0.5103 0.5196 0.0641 0.090(6) Uiso 1 1 d R
H142 H 0.3229 0.5106 0.0739 0.090(6) Uiso 1 1 d R
H143 H 0.4250 0.4051 0.0605 0.090(6) Uiso 1 1 d R
C15 C 0.02865(14) 0.48696(11) 0.20778(6) 0.0219(2) Uani 1 1 d .
C16 C -0.06898(18) 0.38952(13) 0.19405(7) 0.0305(3) Uani 1 1 d .
H161 H -0.1817 0.4082 0.1955 0.058(4) Uiso 1 1 d R
H162 H -0.0465 0.3340 0.2245 0.058(4) Uiso 1 1 d R
H163 H -0.0426 0.3625 0.1533 0.058(4) Uiso 1 1 d R
C17 C 0.00773(17) 0.54798(13) 0.40337(6) 0.0298(3) Uani 1 1 d .
C18 C -0.1458(2) 0.60146(17) 0.41915(8) 0.0404(4) Uani 1 1 d .
H181 H -0.2017 0.5588 0.4500 0.066(4) Uiso 1 1 d R
H182 H -0.2116 0.6074 0.3824 0.066(4) Uiso 1 1 d R
H183 H -0.1245 0.6733 0.4354 0.066(4) Uiso 1 1 d R
C19 C 0.4823(2) 0.56550(14) 0.50942(7) 0.0366(3) Uani 1 1 d .
C20 C 0.5267(3) 0.45544(15) 0.53117(8) 0.0436(4) Uani 1 1 d .
H201 H 0.5034 0.4491 0.5749 0.078(5) Uiso 1 1 d R
H202 H 0.6400 0.4436 0.5243 0.078(5) Uiso 1 1 d R
H203 H 0.4656 0.4017 0.5085 0.078(5) Uiso 1 1 d R

loop_
_atom_site_aniso_label
_atom_site_aniso_U_11
_atom_site_aniso_U_22
_atom_site_aniso_U_33
_atom_site_aniso_U_23
_atom_site_aniso_U_13
_atom_site_aniso_U_12
O1 0.0207(4) 0.0177(4) 0.0335(5) 0.0016(4) 0.0028(4) 0.0004(3)
O2 0.0272(4) 0.0216(4) 0.0198(4) 0.0011(4) 0.0006(3) 0.0054(4)
O3 0.0228(4) 0.0185(4) 0.0224(4) 0.0009(3) -0.0040(3) -0.0032(3)
O4 0.0233(4) 0.0268(5) 0.0261(5) -0.0009(4) 0.0036(4) 0.0000(4)
O5 0.0214(4) 0.0209(4) 0.0235(4) 0.0016(3) -0.0019(4) -0.0001(4)
O6 0.0360(5) 0.0239(5) 0.0228(5) 0.0018(4) -0.0057(4) -0.0018(4)
O8 0.0309(5) 0.0243(5) 0.0246(5) -0.0001(4) -0.0036(4) 0.0011(4)
O9 0.0481(7) 0.0846(11) 0.0251(6) -0.0119(6) 0.0064(5) -0.0101(8)
O13 0.0565(7) 0.0230(5) 0.0350(6) -0.0006(4) 0.0074(6) 0.0122(5)
O15 0.0313(5) 0.0275(5) 0.0248(5) 0.0010(4) -0.0052(4) 0.0048(4)
O17 0.0387(6) 0.0606(9) 0.0466(7) 0.0257(7) 0.0058(5) -0.0039(6)
O19 0.1473(19) 0.0476(8) 0.0314(7) -0.0134(6) -0.0309(9) 0.0289(11)
C1 0.0202(5) 0.0182(6) 0.0230(6) 0.0018(4) -0.0004(5) 0.0010(5)
C2 0.0210(5) 0.0182(5) 0.0194(5) 0.0009(4) -0.0004(4) 0.0012(4)
C3 0.0205(5) 0.0150(5) 0.0206(5) 0.0009(4) -0.0015(4) -0.0017(4)
C4 0.0211(5) 0.0180(5) 0.0204(5) -0.0004(5) 0.0000(4) 0.0000(5)
C5 0.0230(5) 0.0175(5) 0.0221(6) 0.0004(5) -0.0013(5) -0.0006(4)
C6 0.0319(7) 0.0214(6) 0.0235(6) -0.0025(5) -0.0024(5) -0.0010(5)
C7 0.0205(5) 0.0210(6) 0.0268(6) -0.0010(5) 0.0003(5) -0.0022(5)
C8 0.0259(6) 0.0245(6) 0.0263(6) -0.0007(5) 0.0037(5) -0.0009(5)
C9 0.0369(7) 0.0355(8) 0.0216(6) 0.0068(5) -0.0009(5) -0.0114(6)
C10 0.0369(7) 0.0312(7) 0.0306(8) 0.0120(6) -0.0064(6) -0.0089(6)
C11 0.0371(8) 0.0412(9) 0.0422(9) 0.0037(8) -0.0098(7) 0.0084(7)
C12 0.0485(10) 0.0464(10) 0.0402(9) 0.0060(8) -0.0136(8) -0.0083(8)
C13 0.0270(6) 0.0227(6) 0.0268(6) -0.0022(5) 0.0049(5) -0.0007(5)
C14 0.0622(11) 0.0417(9) 0.0241(7) -0.0035(7) 0.0045(8) 0.0086(9)
C15 0.0188(5) 0.0267(6) 0.0201(6) -0.0040(5) 0.0000(4) 0.0019(5)
C16 0.0284(6) 0.0326(7) 0.0305(7) -0.0037(6) -0.0043(6) -0.0059(6)
C17 0.0255(6) 0.0416(8) 0.0224(6) -0.0028(6) 0.0005(5) -0.0096(6)
C18 0.0270(7) 0.0581(11) 0.0360(9) -0.0099(8) 0.0074(6) -0.0068(7)
C19 0.0517(9) 0.0383(8) 0.0198(6) -0.0019(6) -0.0008(6) 0.0089(8)
C20 0.0662(12) 0.0407(9) 0.0238(7) 0.0030(7) -0.0005(7) 0.0147(9)

loop_
_atom_type_symbol
_atom_type_description
_atom_type_scat_dispersion_real
_atom_type_scat_dispersion_imag
_atom_type_scat_source
C C 0.0033 0.0016 'International Tables Vol C Tables 4.2.6.8 and 6.1.1.4'
H H 0.0000 0.0000 'International Tables Vol C Tables 4.2.6.8 and 6.1.1.4'
O O 0.0106 0.0060 'International Tables Vol C Tables 4.2.6.8 and 6.1.1.4'

loop_
_exptl_crystal_face_index_h
_exptl_crystal_face_index_k
_exptl_crystal_face_index_l
_exptl_crystal_face_perp_dist
0.00 0.00 1.00 0.0500
0.00 0.00 -1.00 0.0500
0.00 1.00 0.00 0.3500
0.00 -1.00 0.00 0.3500
3.00 1.00 0.00 0.4000
-1.00 1.00 0.00 0.5500
1.00 -1.00 0.00 0.5500

loop_
_geom_angle_atom_site_label_1
_geom_angle_atom_site_label_2
_geom_angle_atom_site_label_3
_geom_angle
C1 O1 C7 113.66(10)
C13 O2 C2 117.63(10)
C15 O3 C3 116.51(10)
C17 O4 C4 117.58(11)
C1 O5 C5 111.08(10)
C19 O6 C6 116.04(12)
C9 O8 C8 117.42(12)
O1 C1 O5 108.11(10)
O1 C1 C2 109.45(10)
O5 C1 C2 107.94(10)
O2 C2 C3 107.10(10)
O2 C2 C1 109.01(10)
C3 C2 C1 108.46(10)
O3 C3 C4 108.64(10)
O3 C3 C2 109.91(10)
C4 C3 C2 110.67(10)
O4 C4 C3 107.05(10)
O4 C4 C5 107.89(11)
C3 C4 C5 109.29(10)
O5 C5 C6 107.56(11)
O5 C5 C4 109.23(10)
C6 C5 C4 114.81(11)
O6 C6 C5 108.00(11)
O1 C7 C8 110.29(11)
O8 C8 C7 107.33(11)
O9 C9 O8 122.78(16)
O9 C9 C10 125.38(15)
O8 C9 C10 111.83(14)
C12 C10 C11 123.28(18)
C12 C10 C9 117.52(18)
C11 C10 C9 119.19(14)
O13 C13 O2 123.46(13)
O13 C13 C14 125.41(14)
O2 C13 C14 111.13(13)
O15 C15 O3 123.14(12)
O15 C15 C16 125.10(12)
O3 C15 C16 111.77(12)
O17 C17 O4 123.31(14)
O17 C17 C18 126.49(15)
O4 C17 C18 110.19(14)
O19 C19 O6 122.22(16)
O19 C19 C20 126.19(15)
O6 C19 C20 111.58(14)

loop_
_geom_bond_atom_site_label_1
_geom_bond_atom_site_label_2
_geom_bond_distance
O1 C1 1.3895(16)
O1 C7 1.4435(16)
O2 C13 1.3545(17)
O2 C2 1.4434(16)
O3 C15 1.3675(16)
O3 C3 1.4441(15)
O4 C17 1.3642(18)
O4 C4 1.4412(16)
O5 C1 1.4269(16)
O5 C5 1.4325(17)
O6 C19 1.3385(18)
O6 C6 1.4446(18)
O8 C9 1.3504(18)
O8 C8 1.4562(18)
O9 C9 1.202(2)
O13 C13 1.2040(19)
O15 C15 1.2051(18)
O17 C17 1.201(2)
O19 C19 1.203(2)
C1 C2 1.5243(18)
C2 C3 1.5239(17)
C3 C4 1.5213(18)
C4 C5 1.5337(18)
C5 C6 1.509(2)
C7 C8 1.508(2)
C9 C10 1.498(2)
C10 C12 1.332(3)
C10 C11 1.494(3)
C13 C14 1.499(2)
C15 C16 1.498(2)
C17 C18 1.498(2)
C19 C20 1.500(2)

loop_
_geom_torsion_atom_site_label_1
_geom_torsion_atom_site_label_2
_geom_torsion_atom_site_label_3
_geom_torsion_atom_site_label_4
_geom_torsion
C7 O1 C1 O5 -90.14(12)
C7 O1 C1 C2 152.53(11)
C5 O5 C1 O1 174.12(10)
C5 O5 C1 C2 -67.58(12)
C13 O2 C2 C3 -127.07(11)
C13 O2 C2 C1 115.77(12)
O1 C1 C2 O2 -65.04(12)
O5 C1 C2 O2 177.52(9)
O1 C1 C2 C3 178.67(10)
O5 C1 C2 C3 61.23(12)
C15 O3 C3 C4 135.20(11)
C15 O3 C3 C2 -103.57(12)
O2 C2 C3 O3 66.99(12)
C1 C2 C3 O3 -175.49(10)
O2 C2 C3 C4 -173.01(10)
C1 C2 C3 C4 -55.50(13)
C17 O4 C4 C3 128.43(12)
C17 O4 C4 C5 -114.05(13)
O3 C3 C4 O4 -69.67(12)
C2 C3 C4 O4 169.57(10)
O3 C3 C4 C5 173.73(10)
C2 C3 C4 C5 52.98(13)
C1 O5 C5 C6 -169.65(10)
C1 O5 C5 C4 65.13(13)
O4 C4 C5 O5 -172.38(10)
C3 C4 C5 O5 -56.32(13)
O4 C4 C5 C6 66.73(14)
C3 C4 C5 C6 -177.21(11)
C19 O6 C6 C5 167.34(13)
O5 C5 C6 O6 -63.42(13)
C4 C5 C6 O6 58.39(15)
C1 O1 C7 C8 -96.81(13)
C9 O8 C8 C7 -138.34(12)
O1 C7 C8 O8 71.93(13)
C8 O8 C9 O9 -7.5(2)
C8 O8 C9 C10 171.57(11)
O9 C9 C10 C12 3.1(3)
O8 C9 C10 C12 -175.97(15)
O9 C9 C10 C11 -177.85(18)
O8 C9 C10 C11 3.1(2)
C2 O2 C13 O13 -1.9(2)
C2 O2 C13 C14 178.02(13)
C3 O3 C15 O15 -0.64(18)
C3 O3 C15 C16 178.99(11)
C4 O4 C17 O17 -2.4(2)
C4 O4 C17 C18 177.11(12)
C6 O6 C19 O19 -1.5(3)
C6 O6 C19 C20 179.68(14)
